data_7106630
loop_
_publ_author_name
'Jian Zhang'
'Hoi-Shan Chan'
'Zuowei Xie'

_publ_section_title
;
 Selective cage boron/carbon extrusion reaction of 13-vertex carborane
 m-1,2-(CH2)3-1,2-C2B11H11: formation of nido-CB10, closo-CB10, and
 closo-C2B10 species
;
_journal_name_full Chem.Commun.
_journal_page_first 8082
_journal_paper_doi 10.1039/c1cc12023a
_journal_volume 47
_journal_year 2011
_chemical_formula_sum 'C21 H43 B11 N2 O2'
_chemical_formula_weight 474.48
_chemical_name_systematic
;
?
;
_space_group_IT_number 2
_symmetry_cell_setting triclinic
_symmetry_space_group_name_Hall '-P 1'
_symmetry_space_group_name_H-M 'P -1'
_atom_sites_solution_hydrogens geom
_atom_sites_solution_primary direct
_atom_sites_solution_secondary difmap
_audit_creation_method SHELXL-97
_cell_angle_alpha 85.3560(10)
_cell_angle_beta 86.9400(10)
_cell_angle_gamma 83.3410(10)
_cell_formula_units_Z 2
_cell_length_a 8.4249(4)
_cell_length_b 10.9067(6)
_cell_length_c 15.1728(8)
_cell_measurement_reflns_used 90
_cell_measurement_temperature 173(2)
_cell_measurement_theta_max 15
_cell_measurement_theta_min 15
_cell_volume 1378.88(12)
_computing_cell_refinement 'BRUKER KAPPA APEXII DUO DIFFRACTOMETER'
_computing_data_collection 'BRUKER KAPPA APEXII DUO DIFFRACTOMETER'
_computing_data_reduction 'BRUKER KAPPA APEXII DUO DIFFRACTOMETER'
_computing_molecular_graphics 'SIEMENS SHELXTL'
_computing_publication_material 'SIEMENS SHELXTL'
_computing_structure_refinement 'SHELXL-97 (Sheldrick, 2008)'
_computing_structure_solution 'SHELXS-97 (Sheldrick, 2008)'
_diffrn_ambient_temperature 173(2)
_diffrn_measured_fraction_theta_full 0.995
_diffrn_measured_fraction_theta_max 0.995
_diffrn_measurement_device_type 'BRUKER KAPPA APEXII DUO DIFFRACTOMETER'
_diffrn_measurement_method 'PHI & OMEGA SCAN'
_diffrn_radiation_monochromator graphite
_diffrn_radiation_source 'fine-focus sealed tube'
_diffrn_radiation_type MoK\a
_diffrn_radiation_wavelength 0.71073
_diffrn_reflns_av_R_equivalents 0.0350
_diffrn_reflns_av_sigmaI/netI 0.0337
_diffrn_reflns_limit_h_max 10
_diffrn_reflns_limit_h_min -10
_diffrn_reflns_limit_k_max 13
_diffrn_reflns_limit_k_min -13
_diffrn_reflns_limit_l_max 18
_diffrn_reflns_limit_l_min -18
_diffrn_reflns_number 15387
_diffrn_reflns_theta_full 25.25
_diffrn_reflns_theta_max 25.25
_diffrn_reflns_theta_min 1.35
_exptl_absorpt_coefficient_mu 0.065
_exptl_absorpt_correction_T_max 0.7456
_exptl_absorpt_correction_T_min 0.6719
_exptl_absorpt_correction_type multi-scan
_exptl_crystal_colour colourless
_exptl_crystal_density_diffrn 1.143
_exptl_crystal_density_method 'not measured'
_exptl_crystal_description block
_exptl_crystal_F_000 508
_exptl_crystal_size_max 0.50
_exptl_crystal_size_mid 0.30
_exptl_crystal_size_min 0.20
_refine_diff_density_max 0.528
_refine_diff_density_min -0.484
_refine_diff_density_rms 0.048
_refine_ls_extinction_method none
_refine_ls_goodness_of_fit_ref 1.092
_refine_ls_hydrogen_treatment riding
_refine_ls_matrix_type full
_refine_ls_number_parameters 337
_refine_ls_number_reflns 4967
_refine_ls_number_restraints 0
_refine_ls_restrained_S_all 1.092
_refine_ls_R_factor_all 0.0626
_refine_ls_R_factor_gt 0.0523
_refine_ls_shift/su_max 0.001
_refine_ls_shift/su_mean 0.000
_refine_ls_structure_factor_coef Fsqd
_refine_ls_weighting_details 'calc w=1/[\s^2^(Fo^2^)+(0.0868P)^2^+0.6110P] where P=(Fo^2^+2Fc^2^)/3'
_refine_ls_weighting_scheme calc
_refine_ls_wR_factor_gt 0.1520
_refine_ls_wR_factor_ref 0.1627
_reflns_number_gt 4130
_reflns_number_total 4967
_reflns_threshold_expression >2sigma(I)
_cod_data_source_file c1cc12023a.txt
_cod_data_source_block '[2][PSH]'
_cod_original_sg_symbol_H-M P-1
_cod_database_code 7106630

loop_
_symmetry_equiv_pos_as_xyz
'x, y, z'
'-x, -y, -z'

loop_
_atom_site_label
_atom_site_type_symbol
_atom_site_fract_x
_atom_site_fract_y
_atom_site_fract_z
_atom_site_U_iso_or_equiv
_atom_site_adp_type
_atom_site_occupancy
_atom_site_symmetry_multiplicity
_atom_site_calc_flag
_atom_site_refinement_flags
_atom_site_disorder_assembly
_atom_site_disorder_group
O1 O 0.10888(15) 0.55696(12) 0.09030(9) 0.0293(3) Uani 1 1 d . . .
O2 O 0.34879(16) 0.58696(13) 0.14757(10) 0.0360(4) Uani 1 1 d . . .
N1 N 0.31164(18) 0.16168(14) 0.30953(10) 0.0261(4) Uani 1 1 d . . .
N2 N 0.49714(17) 0.30934(13) 0.36974(10) 0.0225(3) Uani 1 1 d . . .
B1 B -0.1712(2) 0.64374(19) 0.38622(14) 0.0259(4) Uani 1 1 d . . .
H1 H -0.2363 0.5634 0.4120 0.031 Uiso 1 1 calc R . .
B2 B -0.2729(2) 0.78466(19) 0.34378(14) 0.0272(5) Uani 1 1 d . . .
H2 H -0.4064 0.7985 0.3409 0.033 Uiso 1 1 calc R . .
B3 B -0.1534(2) 0.69118(19) 0.27254(14) 0.0243(4) Uani 1 1 d . . .
H3 H -0.2063 0.6413 0.2215 0.029 Uiso 1 1 calc R . .
B4 B 0.0185(2) 0.62320(18) 0.32624(13) 0.0237(4) Uani 1 1 d . . .
H4 H 0.0774 0.5302 0.3091 0.028 Uiso 1 1 calc R . .
B5 B 0.0029(3) 0.67557(19) 0.43560(14) 0.0265(4) Uani 1 1 d . . .
H5 H 0.0507 0.6147 0.4934 0.032 Uiso 1 1 calc R . .
B6 B -0.1776(3) 0.7791(2) 0.44543(14) 0.0279(5) Uani 1 1 d . . .
H6 H -0.2509 0.7913 0.5085 0.033 Uiso 1 1 calc R . .
B8 B 0.0293(2) 0.76062(18) 0.25115(13) 0.0231(4) Uani 1 1 d . . .
B9 B 0.1405(2) 0.73399(19) 0.35734(14) 0.0258(4) Uani 1 1 d . . .
H9 H 0.2706 0.7473 0.3514 0.031 Uiso 1 1 calc R . .
B10 B 0.0134(3) 0.8356(2) 0.43557(14) 0.0280(5) Uani 1 1 d . . .
H10 H 0.0772 0.9011 0.4702 0.034 Uiso 1 1 calc R . .
B11 B -0.1544(3) 0.90549(19) 0.36480(15) 0.0293(5) Uani 1 1 d . . .
H11 H -0.1620 1.0090 0.3587 0.035 Uiso 1 1 calc R . .
B12 B 0.1956(2) 0.6336(2) 0.13100(13) 0.0253(4) Uani 1 1 d . . .
C7 C -0.1463(2) 0.84554(16) 0.26733(12) 0.0245(4) Uani 1 1 d . . .
C11 C -0.2205(2) 0.92288(18) 0.18803(13) 0.0321(4) Uani 1 1 d . . .
H11A H -0.3088 0.8811 0.1678 0.039 Uiso 1 1 calc R . .
H11B H -0.2670 1.0046 0.2072 0.039 Uiso 1 1 calc R . .
C12 C -0.1015(3) 0.94250(18) 0.11090(14) 0.0355(5) Uani 1 1 d . . .
H12A H -0.0243 0.9976 0.1275 0.043 Uiso 1 1 calc R . .
H12B H -0.1593 0.9842 0.0597 0.043 Uiso 1 1 calc R . .
C13 C -0.0106(2) 0.82155(18) 0.08392(12) 0.0307(4) Uani 1 1 d . . .
H13A H 0.0461 0.8366 0.0259 0.037 Uiso 1 1 calc R . .
H13B H -0.0878 0.7615 0.0769 0.037 Uiso 1 1 calc R . .
C14 C 0.1123(2) 0.76476(17) 0.15237(12) 0.0268(4) Uani 1 1 d . . .
H14A H 0.1979 0.8213 0.1511 0.032 Uiso 1 1 calc R . .
C15 C 0.1831(3) 0.43950(19) 0.06521(15) 0.0379(5) Uani 1 1 d . . .
H15A H 0.1051 0.3969 0.0372 0.057 Uiso 1 1 calc R . .
H15B H 0.2216 0.3892 0.1179 0.057 Uiso 1 1 calc R . .
H15C H 0.2735 0.4519 0.0233 0.057 Uiso 1 1 calc R . .
C16 C 0.4643(2) 0.6573(2) 0.17918(16) 0.0422(5) Uani 1 1 d . . .
H16A H 0.5660 0.6046 0.1862 0.063 Uiso 1 1 calc R . .
H16B H 0.4258 0.6877 0.2364 0.063 Uiso 1 1 calc R . .
H16C H 0.4802 0.7277 0.1366 0.063 Uiso 1 1 calc R . .
C17 C 0.5292(2) 0.24590(15) 0.21504(11) 0.0225(4) Uani 1 1 d . . .
C18 C 0.3951(2) 0.17641(16) 0.22334(12) 0.0259(4) Uani 1 1 d . . .
C19 C 0.3479(2) 0.12320(19) 0.15170(14) 0.0362(5) Uani 1 1 d . . .
H19A H 0.2580 0.0775 0.1580 0.043 Uiso 1 1 calc R . .
C20 C 0.4304(3) 0.1353(2) 0.06894(14) 0.0408(5) Uani 1 1 d . . .
H20A H 0.3952 0.0987 0.0198 0.049 Uiso 1 1 calc R . .
C21 C 0.5594(3) 0.19857(19) 0.05917(13) 0.0362(5) Uani 1 1 d . . .
H21A H 0.6148 0.2051 0.0031 0.043 Uiso 1 1 calc R . .
C22 C 0.6137(2) 0.25537(17) 0.13068(12) 0.0280(4) Uani 1 1 d . . .
C23 C 0.7488(2) 0.32173(18) 0.11996(13) 0.0331(5) Uani 1 1 d . . .
H23A H 0.8036 0.3280 0.0637 0.040 Uiso 1 1 calc R . .
C24 C 0.8021(2) 0.37689(19) 0.18835(14) 0.0351(5) Uani 1 1 d . . .
H24A H 0.8942 0.4199 0.1800 0.042 Uiso 1 1 calc R . .
C25 C 0.7199(2) 0.36979(18) 0.27125(13) 0.0306(4) Uani 1 1 d . . .
H25A H 0.7564 0.4086 0.3190 0.037 Uiso 1 1 calc R . .
C26 C 0.5881(2) 0.30763(16) 0.28387(11) 0.0225(4) Uani 1 1 d . . .
C27 C 0.1387(2) 0.2012(2) 0.30668(16) 0.0456(6) Uani 1 1 d . . .
H27A H 0.1214 0.2859 0.2793 0.068 Uiso 1 1 calc R . .
H27B H 0.0909 0.1985 0.3670 0.068 Uiso 1 1 calc R . .
H27C H 0.0888 0.1455 0.2718 0.068 Uiso 1 1 calc R . .
C28 C 0.3446(3) 0.03392(18) 0.35028(15) 0.0424(5) Uani 1 1 d . . .
H28A H 0.4604 0.0106 0.3509 0.064 Uiso 1 1 calc R . .
H28B H 0.2962 -0.0231 0.3159 0.064 Uiso 1 1 calc R . .
H28C H 0.2989 0.0297 0.4111 0.064 Uiso 1 1 calc R . .
C29 C 0.5958(2) 0.26260(19) 0.44674(13) 0.0330(4) Uani 1 1 d . . .
H29A H 0.6498 0.1801 0.4367 0.049 Uiso 1 1 calc R . .
H29B H 0.5266 0.2579 0.5006 0.049 Uiso 1 1 calc R . .
H29C H 0.6759 0.3191 0.4535 0.049 Uiso 1 1 calc R . .
C30 C 0.4117(2) 0.43505(17) 0.38211(13) 0.0307(4) Uani 1 1 d . . .
H30A H 0.3478 0.4628 0.3306 0.046 Uiso 1 1 calc R . .
H30B H 0.4900 0.4933 0.3882 0.046 Uiso 1 1 calc R . .
H30C H 0.3413 0.4315 0.4356 0.046 Uiso 1 1 calc R . .
H2A H 0.414(3) 0.254(2) 0.3636(15) 0.041(6) Uiso 1 1 d . . .
H8 H 0.122(3) 0.821(2) 0.3011(14) 0.038(6) Uiso 1 1 d . . .
H10B H -0.001(3) 0.919(2) 0.3772(15) 0.044(6) Uiso 1 1 d . . .

loop_
_atom_site_aniso_label
_atom_site_aniso_U_11
_atom_site_aniso_U_22
_atom_site_aniso_U_33
_atom_site_aniso_U_23
_atom_site_aniso_U_13
_atom_site_aniso_U_12
O1 0.0266(7) 0.0304(7) 0.0314(7) -0.0065(5) -0.0018(5) -0.0021(5)
O2 0.0232(7) 0.0407(8) 0.0442(9) -0.0074(6) -0.0039(6) 0.0006(6)
N1 0.0224(8) 0.0250(8) 0.0312(8) -0.0020(6) 0.0003(6) -0.0050(6)
N2 0.0215(7) 0.0239(8) 0.0228(8) -0.0047(6) -0.0002(6) -0.0036(6)
B1 0.0274(11) 0.0247(10) 0.0266(11) -0.0011(8) -0.0008(8) -0.0074(8)
B2 0.0219(10) 0.0271(10) 0.0326(11) -0.0048(9) 0.0019(8) -0.0022(8)
B3 0.0216(10) 0.0245(10) 0.0272(11) -0.0027(8) -0.0007(8) -0.0036(8)
B4 0.0241(10) 0.0219(10) 0.0249(10) -0.0010(8) -0.0030(8) -0.0011(8)
B5 0.0304(11) 0.0259(10) 0.0238(10) -0.0002(8) -0.0013(8) -0.0063(8)
B6 0.0282(11) 0.0289(11) 0.0273(11) -0.0049(8) 0.0049(8) -0.0067(9)
B8 0.0233(10) 0.0215(9) 0.0239(10) -0.0011(8) -0.0022(8) -0.0003(8)
B9 0.0243(10) 0.0273(10) 0.0262(11) -0.0009(8) -0.0019(8) -0.0044(8)
B10 0.0286(11) 0.0265(11) 0.0304(11) -0.0051(9) 0.0003(9) -0.0077(8)
B11 0.0301(11) 0.0235(10) 0.0345(12) -0.0051(9) 0.0011(9) -0.0035(9)
B12 0.0219(10) 0.0333(11) 0.0203(10) 0.0011(8) 0.0013(8) -0.0041(8)
C7 0.0231(9) 0.0211(9) 0.0283(10) -0.0012(7) -0.0001(7) 0.0000(7)
C11 0.0305(10) 0.0272(10) 0.0358(11) 0.0020(8) -0.0031(8) 0.0059(8)
C12 0.0399(11) 0.0301(10) 0.0340(11) 0.0070(8) -0.0045(9) 0.0014(9)
C13 0.0348(10) 0.0326(10) 0.0233(10) 0.0026(8) -0.0022(8) -0.0008(8)
C14 0.0254(9) 0.0288(10) 0.0262(10) 0.0002(7) 0.0001(7) -0.0052(7)
C15 0.0397(12) 0.0315(11) 0.0428(12) -0.0084(9) -0.0020(9) -0.0008(9)
C16 0.0237(10) 0.0578(14) 0.0469(13) -0.0048(11) -0.0089(9) -0.0074(9)
C17 0.0235(9) 0.0193(8) 0.0234(9) -0.0007(7) -0.0013(7) 0.0020(7)
C18 0.0255(9) 0.0245(9) 0.0272(10) -0.0037(7) -0.0016(7) 0.0005(7)
C19 0.0331(11) 0.0377(11) 0.0405(12) -0.0135(9) -0.0053(9) -0.0058(9)
C20 0.0435(12) 0.0489(13) 0.0318(11) -0.0180(9) -0.0071(9) -0.0003(10)
C21 0.0411(12) 0.0414(12) 0.0245(10) -0.0075(8) -0.0008(8) 0.0060(9)
C22 0.0315(10) 0.0264(9) 0.0237(9) -0.0005(7) 0.0010(8) 0.0056(8)
C23 0.0357(11) 0.0316(10) 0.0296(10) 0.0000(8) 0.0106(8) -0.0006(8)
C24 0.0295(10) 0.0342(11) 0.0416(12) -0.0044(9) 0.0108(9) -0.0089(8)
C25 0.0278(10) 0.0308(10) 0.0344(11) -0.0083(8) 0.0036(8) -0.0068(8)
C26 0.0221(9) 0.0213(8) 0.0234(9) -0.0027(7) 0.0008(7) 0.0002(7)
C27 0.0237(10) 0.0711(16) 0.0419(13) -0.0085(11) -0.0006(9) -0.0024(10)
C28 0.0545(14) 0.0254(10) 0.0475(13) 0.0010(9) 0.0031(11) -0.0110(9)
C29 0.0311(10) 0.0420(11) 0.0260(10) 0.0002(8) -0.0061(8) -0.0044(8)
C30 0.0294(10) 0.0270(10) 0.0350(11) -0.0073(8) 0.0070(8) 0.0000(8)

loop_
_atom_type_symbol
_atom_type_description
_atom_type_scat_dispersion_real
_atom_type_scat_dispersion_imag
_atom_type_scat_source
C C 0.0033 0.0016 'International Tables Vol C Tables 4.2.6.8 and 6.1.1.4'
H H 0.0000 0.0000 'International Tables Vol C Tables 4.2.6.8 and 6.1.1.4'
B B 0.0013 0.0007 'International Tables Vol C Tables 4.2.6.8 and 6.1.1.4'
O O 0.0106 0.0060 'International Tables Vol C Tables 4.2.6.8 and 6.1.1.4'
N N 0.0061 0.0033 'International Tables Vol C Tables 4.2.6.8 and 6.1.1.4'

loop_
_geom_angle_atom_site_label_1
_geom_angle_atom_site_label_2
_geom_angle_atom_site_label_3
_geom_angle
_geom_angle_site_symmetry_1
_geom_angle_site_symmetry_3
_geom_angle_publ_flag
B12 O1 C15 119.97(15) . . ?
B12 O2 C16 123.89(17) . . ?
C18 N1 C27 112.95(15) . . ?
C18 N1 C28 111.38(15) . . ?
C27 N1 C28 111.68(17) . . ?
C26 N2 C29 113.58(14) . . ?
C26 N2 C30 110.86(14) . . ?
C29 N2 C30 111.54(15) . . ?
B2 B1 B5 108.53(14) . . ?
B2 B1 B3 59.33(11) . . ?
B5 B1 B3 107.67(14) . . ?
B2 B1 B6 59.90(12) . . ?
B5 B1 B6 60.70(12) . . ?
B3 B1 B6 107.14(14) . . ?
B2 B1 B4 107.17(14) . . ?
B5 B1 B4 60.41(11) . . ?
B3 B1 B4 59.16(11) . . ?
B6 B1 B4 108.26(14) . . ?
C7 B2 B3 58.93(11) . . ?
C7 B2 B1 105.98(14) . . ?
B3 B2 B1 60.40(12) . . ?
C7 B2 B6 105.41(14) . . ?
B3 B2 B6 108.60(15) . . ?
B1 B2 B6 60.67(12) . . ?
C7 B2 B11 56.79(11) . . ?
B3 B2 B11 105.32(14) . . ?
B1 B2 B11 107.13(15) . . ?
B6 B2 B11 60.10(12) . . ?
C7 B3 B2 58.69(11) . . ?
C7 B3 B4 106.36(14) . . ?
B2 B3 B4 109.68(15) . . ?
C7 B3 B1 105.69(14) . . ?
B2 B3 B1 60.27(12) . . ?
B4 B3 B1 61.35(12) . . ?
C7 B3 B8 57.17(10) . . ?
B2 B3 B8 106.46(14) . . ?
B4 B3 B8 61.43(11) . . ?
B1 B3 B8 108.87(14) . . ?
B3 B4 B9 113.04(14) . . ?
B3 B4 B5 106.72(14) . . ?
B9 B4 B5 58.66(11) . . ?
B3 B4 B1 59.49(11) . . ?
B9 B4 B1 108.84(14) . . ?
B5 B4 B1 58.89(11) . . ?
B3 B4 B8 60.32(11) . . ?
B9 B4 B8 63.48(11) . . ?
B5 B4 B8 106.03(14) . . ?
B1 B4 B8 106.57(14) . . ?
B9 B5 B10 65.35(12) . . ?
B9 B5 B1 111.81(15) . . ?
B10 B5 B1 111.68(15) . . ?
B9 B5 B4 60.38(12) . . ?
B10 B5 B4 112.52(15) . . ?
B1 B5 B4 60.70(12) . . ?
B9 B5 B6 112.02(15) . . ?
B10 B5 B6 60.27(12) . . ?
B1 B5 B6 60.20(12) . . ?
B4 B5 B6 108.10(15) . . ?
B2 B6 B10 113.81(15) . . ?
B2 B6 B1 59.43(12) . . ?
B10 B6 B1 109.58(15) . . ?
B2 B6 B11 60.80(12) . . ?
B10 B6 B11 63.30(12) . . ?
B1 B6 B11 106.72(15) . . ?
B2 B6 B5 106.88(15) . . ?
B10 B6 B5 58.90(11) . . ?
B1 B6 B5 59.10(12) . . ?
B11 B6 B5 105.67(14) . . ?
C14 B8 C7 118.19(15) . . ?
C14 B8 B3 119.63(15) . . ?
C7 B8 B3 58.13(11) . . ?
C14 B8 B4 125.93(15) . . ?
C7 B8 B4 104.57(14) . . ?
B3 B8 B4 58.25(11) . . ?
C14 B8 B9 125.17(15) . . ?
C7 B8 B9 110.56(14) . . ?
B3 B8 B9 106.29(14) . . ?
B4 B8 B9 57.37(10) . . ?
B5 B9 B4 60.96(12) . . ?
B5 B9 B8 104.50(14) . . ?
B4 B9 B8 59.15(11) . . ?
B5 B9 B10 57.52(11) . . ?
B4 B9 B10 106.82(14) . . ?
B8 B9 B10 103.34(13) . . ?
B5 B10 B6 60.83(12) . . ?
B5 B10 B11 103.53(14) . . ?
B6 B10 B11 58.49(12) . . ?
B5 B10 B9 57.13(11) . . ?
B6 B10 B9 106.02(14) . . ?
B11 B10 B9 102.31(14) . . ?
C7 B11 B6 105.58(14) . . ?
C7 B11 B2 58.02(11) . . ?
B6 B11 B2 59.10(12) . . ?
C7 B11 B10 112.29(15) . . ?
B6 B11 B10 58.21(12) . . ?
B2 B11 B10 108.18(14) . . ?
O2 B12 O1 115.29(17) . . ?
O2 B12 C14 126.49(17) . . ?
O1 B12 C14 118.21(16) . . ?
C11 C7 B11 119.38(15) . . ?
C11 C7 B8 118.33(15) . . ?
B11 C7 B8 110.20(14) . . ?
C11 C7 B2 117.03(15) . . ?
B11 C7 B2 65.20(12) . . ?
B8 C7 B2 115.63(14) . . ?
C11 C7 B3 117.45(15) . . ?
B11 C7 B3 114.78(15) . . ?
B8 C7 B3 64.71(12) . . ?
B2 C7 B3 62.38(11) . . ?
C12 C11 C7 113.25(16) . . ?
C11 C12 C13 112.36(16) . . ?
C12 C13 C14 112.50(16) . . ?
C13 C14 B12 113.57(16) . . ?
C13 C14 B8 110.34(15) . . ?
B12 C14 B8 110.85(14) . . ?
C18 C17 C26 125.70(16) . . ?
C18 C17 C22 117.96(16) . . ?
C26 C17 C22 116.34(16) . . ?
C19 C18 C17 120.33(18) . . ?
C19 C18 N1 120.96(17) . . ?
C17 C18 N1 118.70(15) . . ?
C18 C19 C20 120.99(19) . . ?
C21 C20 C19 120.21(19) . . ?
C20 C21 C22 121.34(19) . . ?
C23 C22 C21 121.05(18) . . ?
C23 C22 C17 119.78(17) . . ?
C21 C22 C17 119.16(18) . . ?
C24 C23 C22 121.56(18) . . ?
C23 C24 C25 119.51(18) . . ?
C26 C25 C24 120.60(18) . . ?
C25 C26 C17 122.19(17) . . ?
C25 C26 N2 119.43(16) . . ?
C17 C26 N2 118.30(15) . . ?

loop_
_geom_bond_atom_site_label_1
_geom_bond_atom_site_label_2
_geom_bond_distance
_geom_bond_site_symmetry_2
_geom_bond_publ_flag
O1 B12 1.374(2) . ?
O1 C15 1.430(2) . ?
O2 B12 1.360(2) . ?
O2 C16 1.431(2) . ?
N1 C18 1.458(2) . ?
N1 C27 1.472(2) . ?
N1 C28 1.480(2) . ?
N2 C26 1.476(2) . ?
N2 C29 1.492(2) . ?
N2 C30 1.494(2) . ?
B1 B2 1.762(3) . ?
B1 B5 1.764(3) . ?
B1 B3 1.764(3) . ?
B1 B6 1.784(3) . ?
B1 B4 1.797(3) . ?
B2 C7 1.683(3) . ?
B2 B3 1.745(3) . ?
B2 B6 1.770(3) . ?
B2 B11 1.801(3) . ?
B3 C7 1.687(3) . ?
B3 B4 1.758(3) . ?
B3 B8 1.796(3) . ?
B4 B9 1.781(3) . ?
B4 B5 1.791(3) . ?
B4 B8 1.816(3) . ?
B5 B9 1.750(3) . ?
B5 B10 1.758(3) . ?
B5 B6 1.793(3) . ?
B6 B10 1.783(3) . ?
B6 B11 1.788(3) . ?
B8 C14 1.619(3) . ?
B8 C7 1.669(3) . ?
B8 B9 1.892(3) . ?
B9 B10 1.894(3) . ?
B10 B11 1.874(3) . ?
B11 C7 1.660(3) . ?
B12 C14 1.569(3) . ?
C7 C11 1.531(3) . ?
C11 C12 1.518(3) . ?
C12 C13 1.521(3) . ?
C13 C14 1.548(3) . ?
C17 C18 1.426(3) . ?
C17 C26 1.427(2) . ?
C17 C22 1.433(2) . ?
C18 C19 1.371(3) . ?
C19 C20 1.407(3) . ?
C20 C21 1.349(3) . ?
C21 C22 1.414(3) . ?
C22 C23 1.413(3) . ?
C23 C24 1.362(3) . ?
C24 C25 1.404(3) . ?
C25 C26 1.364(3) . ?
